data_7200023
loop_
_publ_author_name
'Kendrick, John'
'Gourlay, Matthew D.'
'Neumann, Marcus A.'
'Leusen, Frank J. J.'

_publ_section_title
;
 Predicting spontaneous racemate resolution using recent developments in
 crystal structure prediction
;
_journal_issue 11
_journal_name_full CrystEngComm
_journal_page_first 2391
_journal_page_last 2399
_journal_paper_doi 10.1039/b909038j
_journal_volume 11
_journal_year 2009
_space_group_IT_number 19
_symmetry_cell_setting orthorhombic
_symmetry_Int_Tables_number 19
_symmetry_space_group_name_Hall 'P 2ac 2ab'
_symmetry_space_group_name_H-M 'P 21 21 21'
_cell_angle_alpha 90.000000
_cell_angle_beta 90.000000
_cell_angle_gamma 90.000000
_cell_length_a 13.986913
_cell_length_b 8.204804
_cell_length_c 10.492242
_cell_volume 1204.088
_cod_data_source_file 24HTP_enantiopure.cif
_cod_data_source_block 24HTP_E_1
_cod_original_sg_symbol_H-M 'P 2_1 2_1 2_1'
_cod_struct_determination_method theoretical
_cod_database_code 7200023

loop_
_symmetry_equiv_pos_site_id
_symmetry_equiv_pos_as_xyz
1 x,y,z
2 -x+1/2,-y,z+1/2
3 -x,y+1/2,-z+1/2
4 x+1/2,-y+1/2,-z

loop_
_atom_site_label
_atom_site_type_symbol
_atom_site_fract_x
_atom_site_fract_y
_atom_site_fract_z
C1 C 0.323973 0.249067 0.039542
C2 C 0.227704 0.168801 0.070658
C3 C 0.241798 0.088721 0.202908
N4 N 0.317908 0.193460 0.258415
C5 C 0.361727 0.313171 0.167944
C6 C 0.470529 0.308491 0.178136
C7 C 0.323073 0.483769 0.199858
C8 C 0.282261 -0.084984 0.192313
C9 C 0.150646 0.092111 0.282364
C10 C 0.134238 0.203368 0.380909
H11 H 0.189774 0.289385 0.408374
C12 C 0.047415 0.205999 0.446792
H13 H 0.035432 0.294449 0.522614
C14 C -0.025535 0.096198 0.415017
O15 O -0.111693 0.092564 0.475364
C16 C -0.010046 -0.014670 0.315739
H17 H -0.066252 -0.099750 0.289137
C18 C 0.076510 -0.015781 0.251066
H19 H 0.085624 -0.102952 0.173902
O20 O 0.353306 0.162574 0.369563
H21 H 0.374238 0.159445 0.000220
H22 H 0.316820 0.347612 -0.030398
H23 H 0.170968 0.260847 0.075764
H24 H 0.206512 0.077273 0.000069
H25 H 0.494753 0.348442 0.272417
H26 H 0.497989 0.185373 0.160372
H27 H 0.501720 0.391091 0.107198
H28 H 0.245700 0.491832 0.184789
H29 H 0.339487 0.516124 0.298935
H30 H 0.357154 0.573947 0.137565
H31 H 0.301532 -0.130870 0.286846
H32 H 0.229529 -0.167046 0.149676
H33 H 0.345880 -0.085729 0.131523
H34 H -0.117681 0.184178 0.538609
